data_8103204
loop_
_publ_author_name
'Xin-Li Zhang'
'Ya-Ning Guo'

_publ_contact_author
;
Xin-Li Zhang
Department of Chemistry and Chemical Engineering, 
Baoji University of Arts and Sciences,
Baoji, Shaanxi  721013
People's Republic of China
;
_publ_section_title
;
 Crystal structure of
 2-bromo-4-chloro-6-[(4-bromo-phenylimino)methyl]phenol, C13H8Br2ClNO
;
_journal_issue 4
_journal_name_full 'Zeitschrift f\"ur Kristallographie - New Crystal Structures'
_journal_page_first 521
_journal_volume 226
_journal_year 2011
_chemical_formula_moiety 'C13 H8 Br2 Cl N O'
_chemical_formula_sum 'C13 H8 Br2 Cl N O'
_chemical_formula_weight 389.47
_space_group_IT_number 2
_symmetry_cell_setting triclinic
_symmetry_space_group_name_Hall '-P 1'
_symmetry_space_group_name_H-M 'P -1'
_atom_sites_solution_hydrogens geom
_atom_sites_solution_primary direct
_atom_sites_solution_secondary difmap
_audit_creation_method SHELXL-97
_cell_angle_alpha 86.83(3)
_cell_angle_beta 75.39(3)
_cell_angle_gamma 64.50(2)
_cell_formula_units_Z 2
_cell_length_a 7.941(5)
_cell_length_b 8.486(6)
_cell_length_c 11.024(8)
_cell_measurement_reflns_used 1755
_cell_measurement_temperature 173(2)
_cell_measurement_theta_max 29.12
_cell_measurement_theta_min 1.91
_cell_volume 647.6(8)
_computing_cell_refinement 'CrystalClear (Rigaku Inc., 2008)'
_computing_data_collection 'CrystalClear (Rigaku Inc., 2008)'
_computing_data_reduction 'CrystalClear (Rigaku Inc., 2008)'
_computing_structure_refinement 'SHELXL-97 (Sheldrick, 1997)'
_computing_structure_solution 'SHELXS-97 (Sheldrick, 1990)'
_diffrn_ambient_temperature 173(2)
_diffrn_detector_area_resol_mean 28.5714
_diffrn_measured_fraction_theta_full 0.964
_diffrn_measured_fraction_theta_max 0.964
_diffrn_measurement_device_type AFC10/Saturn724+
_diffrn_measurement_method 'phi and omega scans'
_diffrn_radiation_monochromator graphite
_diffrn_radiation_source 'Rotating Anode'
_diffrn_radiation_type MoK\a
_diffrn_radiation_wavelength 0.71073
_diffrn_reflns_av_R_equivalents 0.0639
_diffrn_reflns_av_sigmaI/netI 0.1387
_diffrn_reflns_limit_h_max 10
_diffrn_reflns_limit_h_min -10
_diffrn_reflns_limit_k_max 8
_diffrn_reflns_limit_k_min -11
_diffrn_reflns_limit_l_max 14
_diffrn_reflns_limit_l_min -14
_diffrn_reflns_number 6807
_diffrn_reflns_theta_full 29.13
_diffrn_reflns_theta_max 29.13
_diffrn_reflns_theta_min 2.66
_diffrn_standards_decay_% 0
_diffrn_standards_interval_count 0
_diffrn_standards_interval_time 0
_diffrn_standards_number 0
_exptl_absorpt_coefficient_mu 6.449
_exptl_absorpt_correction_T_max 0.4487
_exptl_absorpt_correction_T_min 0.3044
_exptl_absorpt_correction_type multi-scan
_exptl_crystal_colour Orange
_exptl_crystal_density_diffrn 1.997
_exptl_crystal_density_method 'not measured'
_exptl_crystal_description Chunk
_exptl_crystal_F_000 376
_exptl_crystal_size_max 0.24
_exptl_crystal_size_mid 0.20
_exptl_crystal_size_min 0.15
_refine_diff_density_max 1.376
_refine_diff_density_min -1.051
_refine_diff_density_rms 0.197
_refine_ls_extinction_method none
_refine_ls_goodness_of_fit_ref 0.999
_refine_ls_hydrogen_treatment constr
_refine_ls_matrix_type full
_refine_ls_number_parameters 163
_refine_ls_number_reflns 3357
_refine_ls_number_restraints 0
_refine_ls_restrained_S_all 0.999
_refine_ls_R_factor_all 0.0997
_refine_ls_R_factor_gt 0.0566
_refine_ls_shift/su_max 0.000
_refine_ls_shift/su_mean 0.000
_refine_ls_structure_factor_coef Fsqd
_refine_ls_weighting_details 'calc w=1/[\s^2^(Fo^2^)+(0.0336P)^2^+0.0000P] where P=(Fo^2^+2Fc^2^)/3'
_refine_ls_weighting_scheme calc
_refine_ls_wR_factor_gt 0.1316
_refine_ls_wR_factor_ref 0.1382
_reflns_number_gt 1561
_reflns_number_total 3357
_reflns_threshold_expression >2sigma(I)
_cod_data_source_file 1267-3501.cff
_cod_data_source_block I
_cod_depositor_comments
;
The following automatic conversions were performed:

'_symmetry_cell_setting' value 'Triclinic' changed to 'triclinic'
according to /home/saulius/struct/CIF-dictionaries/cif_core.dic
dictionary named 'cif_core.dic' version 2.4.1 from 2010-06-29.

Automatic conversion script
Id: cif_fix_values 1715 2011-07-08 13:25:40Z adriana 

The following automatic conversions were performed:

'_exptl_absorpt_correction_type' value 'Multi-scans' was replaced
with the value 'multi-scan' as specified in the replacement file
'src/cod-tools/trunk/data/replacement-values/replacement_values.lst'.

Automatic conversion script
Id: cif_fix_values 5376 2017-05-30 11:51:03Z andrius 
;
_cod_original_cell_volume 647.7(7)
_cod_original_sg_symbol_H-M P-1
_cod_database_code 8103204

loop_
_symmetry_equiv_pos_as_xyz
'x, y, z'
'-x, -y, -z'

loop_
_atom_site_label
_atom_site_type_symbol
_atom_site_fract_x
_atom_site_fract_y
_atom_site_fract_z
_atom_site_U_iso_or_equiv
_atom_site_adp_type
_atom_site_occupancy
_atom_site_symmetry_multiplicity
_atom_site_calc_flag
_atom_site_refinement_flags
Br1 Br 0.62745(12) 0.34370(9) 0.11921(7) 0.0410(3) Uani 1 1 d .
Br2 Br 1.20379(13) 0.13310(10) 0.98498(7) 0.0417(3) Uani 1 1 d .
Cl1 Cl 0.2968(3) 1.0357(2) 0.29569(17) 0.0401(5) Uani 1 1 d .
O1 O 0.7969(7) 0.2987(6) 0.3399(4) 0.0319(13) Uani 1 1 d .
H1O H 0.8248 0.2837 0.4183 0.038 Uiso 1 1 d R
N1 N 0.8485(8) 0.3908(7) 0.5420(5) 0.0241(14) Uani 1 1 d .
C1 C 0.6819(10) 0.4660(8) 0.3331(6) 0.0244(16) Uani 1 1 d .
C2 C 0.5904(11) 0.5209(9) 0.2337(6) 0.0289(18) Uani 1 1 d .
C3 C 0.4737(10) 0.6934(8) 0.2224(6) 0.0273(18) Uani 1 1 d .
H3 H 0.4153 0.7259 0.1541 0.033 Uiso 1 1 calc R
C4 C 0.4417(12) 0.8187(9) 0.3102(7) 0.036(2) Uani 1 1 d .
C5 C 0.5260(11) 0.7709(9) 0.4125(7) 0.034(2) Uani 1 1 d .
H5 H 0.5025 0.8578 0.4734 0.040 Uiso 1 1 calc R
C6 C 0.6438(10) 0.5962(8) 0.4243(6) 0.0244(16) Uani 1 1 d .
C7 C 0.7271(11) 0.5496(8) 0.5313(6) 0.0290(18) Uani 1 1 d .
H7 H 0.6920 0.6373 0.5948 0.035 Uiso 1 1 calc R
C8 C 0.9262(10) 0.3411(8) 0.6470(6) 0.0238(16) Uani 1 1 d .
C9 C 0.9100(10) 0.4566(8) 0.7417(6) 0.0279(18) Uani 1 1 d .
H9 H 0.8399 0.5792 0.7377 0.033 Uiso 1 1 calc R
C10 C 0.9951(11) 0.3931(9) 0.8398(7) 0.036(2) Uani 1 1 d .
H10 H 0.9869 0.4717 0.9015 0.044 Uiso 1 1 calc R
C11 C 1.0909(10) 0.2172(9) 0.8476(6) 0.0256(17) Uani 1 1 d .
C12 C 1.1110(11) 0.0986(9) 0.7570(6) 0.034(2) Uani 1 1 d .
H12 H 1.1795 -0.0237 0.7630 0.041 Uiso 1 1 calc R
C13 C 1.0286(10) 0.1633(8) 0.6577(6) 0.0288(18) Uani 1 1 d .
H13 H 1.0427 0.0834 0.5947 0.035 Uiso 1 1 calc R

loop_
_atom_site_aniso_label
_atom_site_aniso_U_11
_atom_site_aniso_U_22
_atom_site_aniso_U_33
_atom_site_aniso_U_23
_atom_site_aniso_U_13
_atom_site_aniso_U_12
Br1 0.0523(6) 0.0279(4) 0.0353(5) -0.0023(3) -0.0244(4) -0.0026(4)
Br2 0.0563(6) 0.0320(4) 0.0360(5) 0.0069(3) -0.0291(4) -0.0092(4)
Cl1 0.0530(14) 0.0169(9) 0.0478(12) 0.0068(8) -0.0271(11) -0.0054(8)
O1 0.041(3) 0.020(2) 0.033(3) 0.003(2) -0.021(3) -0.005(2)
N1 0.026(3) 0.023(3) 0.028(3) 0.005(3) -0.011(3) -0.013(3)
C1 0.021(4) 0.018(3) 0.034(4) 0.006(3) -0.013(3) -0.006(3)
C2 0.033(5) 0.026(4) 0.027(4) 0.004(3) -0.013(4) -0.009(3)
C3 0.034(5) 0.018(3) 0.030(4) 0.010(3) -0.020(4) -0.006(3)
C4 0.054(6) 0.021(4) 0.033(4) 0.009(3) -0.022(4) -0.012(4)
C5 0.042(5) 0.019(4) 0.045(5) 0.006(3) -0.026(4) -0.010(3)
C6 0.029(4) 0.022(3) 0.026(4) 0.007(3) -0.013(3) -0.011(3)
C7 0.044(5) 0.018(3) 0.028(4) 0.006(3) -0.016(4) -0.013(3)
C8 0.027(4) 0.021(3) 0.026(4) 0.002(3) -0.008(3) -0.012(3)
C9 0.042(5) 0.020(3) 0.019(4) 0.004(3) -0.017(4) -0.006(3)
C10 0.047(5) 0.026(4) 0.035(4) -0.001(3) -0.013(4) -0.012(4)
C11 0.028(4) 0.033(4) 0.019(4) 0.006(3) -0.014(3) -0.013(3)
C12 0.047(5) 0.018(3) 0.037(4) 0.002(3) -0.020(4) -0.008(3)
C13 0.041(5) 0.017(3) 0.036(4) 0.003(3) -0.020(4) -0.013(3)

loop_
_atom_type_symbol
_atom_type_description
_atom_type_scat_dispersion_real
_atom_type_scat_dispersion_imag
_atom_type_scat_source
C C 0.0033 0.0016 'International Tables Vol C Tables 4.2.6.8 and 6.1.1.4'
H H 0.0000 0.0000 'International Tables Vol C Tables 4.2.6.8 and 6.1.1.4'
N N 0.0061 0.0033 'International Tables Vol C Tables 4.2.6.8 and 6.1.1.4'
O O 0.0106 0.0060 'International Tables Vol C Tables 4.2.6.8 and 6.1.1.4'
Cl Cl 0.1484 0.1585 'International Tables Vol C Tables 4.2.6.8 and 6.1.1.4'
Br Br -0.2901 2.4595 'International Tables Vol C Tables 4.2.6.8 and 6.1.1.4'

loop_
_geom_angle_atom_site_label_1
_geom_angle_atom_site_label_2
_geom_angle_atom_site_label_3
_geom_angle
C1 O1 H1O 108.7
C7 N1 C8 122.4(6)
O1 C1 C2 120.7(6)
O1 C1 C6 122.1(5)
C2 C1 C6 117.2(6)
C3 C2 C1 122.2(6)
C3 C2 Br1 120.9(5)
C1 C2 Br1 116.8(5)
C4 C3 C2 119.9(6)
C4 C3 H3 120.1
C2 C3 H3 120.1
C3 C4 C5 120.3(6)
C3 C4 Cl1 120.1(5)
C5 C4 Cl1 119.6(5)
C6 C5 C4 119.9(6)
C6 C5 H5 120.1
C4 C5 H5 120.1
C5 C6 C1 120.5(6)
C5 C6 C7 119.0(6)
C1 C6 C7 120.5(6)
N1 C7 C6 121.3(6)
N1 C7 H7 119.3
C6 C7 H7 119.3
C13 C8 N1 116.9(5)
C13 C8 C9 117.4(5)
N1 C8 C9 125.7(5)
C10 C9 C8 120.7(6)
C10 C9 H9 119.6
C8 C9 H9 119.6
C11 C10 C9 119.7(6)
C11 C10 H10 120.2
C9 C10 H10 120.2
C10 C11 C12 121.7(6)
C10 C11 Br2 118.8(5)
C12 C11 Br2 119.4(5)
C13 C12 C11 118.2(6)
C13 C12 H12 120.9
C11 C12 H12 120.9
C12 C13 C8 122.2(6)
C12 C13 H13 118.9
C8 C13 H13 118.9

loop_
_geom_bond_atom_site_label_1
_geom_bond_atom_site_label_2
_geom_bond_distance
Br1 C2 1.893(6)
Br2 C11 1.903(6)
Cl1 C4 1.726(7)
O1 C1 1.327(7)
O1 H1O 0.9341
N1 C7 1.297(7)
N1 C8 1.407(7)
C1 C2 1.414(8)
C1 C6 1.416(8)
C2 C3 1.374(8)
C3 C4 1.374(8)
C3 H3 0.9500
C4 C5 1.408(8)
C5 C6 1.392(8)
C5 H5 0.9500
C6 C7 1.450(8)
C7 H7 0.9500
C8 C13 1.387(8)
C8 C9 1.416(8)
C9 C10 1.381(8)
C9 H9 0.9500
C10 C11 1.362(9)
C10 H10 0.9500
C11 C12 1.389(8)
C12 C13 1.383(8)
C12 H12 0.9500
C13 H13 0.9500

loop_
_geom_torsion_atom_site_label_1
_geom_torsion_atom_site_label_2
_geom_torsion_atom_site_label_3
_geom_torsion_atom_site_label_4
_geom_torsion
O1 C1 C2 C3 -178.6(7)
C6 C1 C2 C3 1.9(11)
O1 C1 C2 Br1 3.9(10)
C6 C1 C2 Br1 -175.6(6)
C1 C2 C3 C4 -0.5(12)
Br1 C2 C3 C4 176.9(6)
C2 C3 C4 C5 -0.8(13)
C2 C3 C4 Cl1 179.5(6)
C3 C4 C5 C6 0.6(13)
Cl1 C4 C5 C6 -179.6(6)
C4 C5 C6 C1 0.9(12)
C4 C5 C6 C7 -179.2(8)
O1 C1 C6 C5 178.5(7)
C2 C1 C6 C5 -2.1(11)
O1 C1 C6 C7 -1.4(11)
C2 C1 C6 C7 178.0(7)
C8 N1 C7 C6 -177.8(7)
C5 C6 C7 N1 -175.1(7)
C1 C6 C7 N1 4.9(11)
C7 N1 C8 C13 169.6(7)
C7 N1 C8 C9 -10.9(11)
C13 C8 C9 C10 0.5(11)
N1 C8 C9 C10 -178.9(7)
C8 C9 C10 C11 -1.9(12)
C9 C10 C11 C12 2.0(12)
C9 C10 C11 Br2 -179.1(6)
C10 C11 C12 C13 -0.7(12)
Br2 C11 C12 C13 -179.6(6)
C11 C12 C13 C8 -0.7(12)
N1 C8 C13 C12 -179.7(7)
C9 C8 C13 C12 0.8(11)
